data_7053699
loop_
_publ_author_name
'Song, Limei'
'Wang, Qi'
'Tang, Daihua'
'Liu, Xinhou'
'Zhen, Zhen'

_publ_section_title
;
 Crystal structure and near-infrared luminescence properties of novel
 binuclear erbium and erbium?ytterbium cocrystalline complexes
;
_journal_issue 4
_journal_name_full 'New Journal of Chemistry'
_journal_page_first 506
_journal_paper_doi 10.1039/b616422f
_journal_volume 31
_journal_year 2007
_chemical_formula_moiety 'C66 H46 Er2 N4 O12'
_chemical_formula_sum 'C66 H46 Er2 N4 O12'
_chemical_formula_weight 1421.59
_chemical_name_systematic
;
?
;
_space_group_IT_number 2
_symmetry_cell_setting triclinic
_symmetry_space_group_name_Hall '-P 1'
_symmetry_space_group_name_H-M 'P -1'
_atom_sites_solution_hydrogens geom
_atom_sites_solution_primary direct
_atom_sites_solution_secondary difmap
_audit_creation_method SHELXL-97
_cell_angle_alpha 105.252(2)
_cell_angle_beta 93.448(2)
_cell_angle_gamma 113.481(2)
_cell_formula_units_Z 1
_cell_length_a 10.7122(9)
_cell_length_b 11.9131(10)
_cell_length_c 12.4072(10)
_cell_measurement_temperature 296(2)
_cell_volume 1376.5(2)
_computing_structure_refinement 'SHELXL-97 (Sheldrick, 1997)'
_computing_structure_solution 'SHELXS-97 (Sheldrick, 1990)'
_diffrn_ambient_temperature 296(2)
_diffrn_measured_fraction_theta_full 0.897
_diffrn_measured_fraction_theta_max 0.897
_diffrn_measurement_device_type 'Bruker SMART APEX-CCD diffractometer'
_diffrn_measurement_method '\w scans'
_diffrn_radiation_monochromator graphite
_diffrn_radiation_source 'fine-focus sealed tube'
_diffrn_radiation_type MoK\a
_diffrn_radiation_wavelength 0.71073
_diffrn_reflns_av_R_equivalents 0.0163
_diffrn_reflns_av_sigmaI/netI 0.0316
_diffrn_reflns_limit_h_max 16
_diffrn_reflns_limit_h_min -10
_diffrn_reflns_limit_k_max 18
_diffrn_reflns_limit_k_min -18
_diffrn_reflns_limit_l_max 17
_diffrn_reflns_limit_l_min -18
_diffrn_reflns_number 13274
_diffrn_reflns_theta_full 33.51
_diffrn_reflns_theta_max 33.51
_diffrn_reflns_theta_min 2.17
_exptl_absorpt_coefficient_mu 3.099
_exptl_absorpt_correction_type none
_exptl_crystal_colour pink
_exptl_crystal_density_diffrn 1.715
_exptl_crystal_density_method 'not measured'
_exptl_crystal_description Prism
_exptl_crystal_F_000 702
_exptl_crystal_size_max 0.3
_exptl_crystal_size_mid 0.2
_exptl_crystal_size_min 0.2
_refine_diff_density_max 1.752
_refine_diff_density_min -0.712
_refine_diff_density_rms 0.091
_refine_ls_extinction_method none
_refine_ls_goodness_of_fit_ref 1.049
_refine_ls_hydrogen_treatment constr
_refine_ls_matrix_type full
_refine_ls_number_parameters 379
_refine_ls_number_reflns 9706
_refine_ls_number_restraints 0
_refine_ls_restrained_S_all 1.049
_refine_ls_R_factor_all 0.0281
_refine_ls_R_factor_gt 0.0253
_refine_ls_shift/su_max 0.004
_refine_ls_shift/su_mean 0.000
_refine_ls_structure_factor_coef Fsqd
_refine_ls_weighting_details 'calc w=1/[\s^2^(Fo^2^)+(0.0357P)^2^+0.0779P] where P=(Fo^2^+2Fc^2^)/3'
_refine_ls_weighting_scheme calc
_refine_ls_wR_factor_gt 0.0650
_refine_ls_wR_factor_ref 0.0666
_reflns_number_gt 8890
_reflns_number_total 9706
_reflns_threshold_expression >2sigma(I)
_cod_data_source_file b616422fsup1.cif
_cod_data_source_block Er2(Ba)6(Phen)2
_cod_original_sg_symbol_Hall -P1
_cod_original_sg_symbol_H-M P-1
_cod_database_code 7053699

loop_
_symmetry_equiv_pos_as_xyz
'x, y, z'
'-x, -y, -z'

loop_
_atom_site_label
_atom_site_type_symbol
_atom_site_fract_x
_atom_site_fract_y
_atom_site_fract_z
_atom_site_U_iso_or_equiv
_atom_site_adp_type
_atom_site_occupancy
_atom_site_symmetry_multiplicity
_atom_site_calc_flag
_atom_site_refinement_flags
C1 C 0.9100(3) 1.0499(2) 0.6269(2) 0.0446(5) Uani 1 1 d .
H1 H 0.9852 1.0300 0.6330 0.054 Uiso 1 1 calc R
C2 C 0.9016(3) 1.1153(3) 0.5499(2) 0.0532(6) Uani 1 1 d .
H2 H 0.9677 1.1356 0.5043 0.064 Uiso 1 1 calc R
C3 C 0.7945(3) 1.1483(3) 0.5435(2) 0.0553(6) Uani 1 1 d .
H3 H 0.7888 1.1951 0.4956 0.066 Uiso 1 1 calc R
C4 C 0.6921(3) 1.1115(2) 0.6097(2) 0.0470(5) Uani 1 1 d .
C5 C 0.7071(2) 1.0425(2) 0.68124(18) 0.0371(4) Uani 1 1 d .
C6 C 0.6010(2) 0.9957(2) 0.74519(18) 0.0376(4) Uani 1 1 d .
C7 C 0.4843(3) 1.0218(2) 0.7354(2) 0.0452(5) Uani 1 1 d .
C8 C 0.4768(3) 1.0982(3) 0.6662(3) 0.0587(7) Uani 1 1 d .
H8 H 0.4019 1.1189 0.6627 0.070 Uiso 1 1 calc R
C9 C 0.5755(3) 1.1409(3) 0.6058(3) 0.0586(7) Uani 1 1 d .
H9 H 0.5677 1.1902 0.5610 0.070 Uiso 1 1 calc R
C10 C 0.3818(3) 0.9713(3) 0.7956(2) 0.0527(6) Uani 1 1 d .
H10 H 0.3021 0.9846 0.7902 0.063 Uiso 1 1 calc R
C11 C 0.3986(3) 0.9025(3) 0.8623(2) 0.0525(6) Uani 1 1 d .
H11 H 0.3313 0.8689 0.9036 0.063 Uiso 1 1 calc R
C12 C 0.5187(2) 0.8834(2) 0.8674(2) 0.0461(5) Uani 1 1 d .
H12 H 0.5293 0.8363 0.9134 0.055 Uiso 1 1 calc R
C13 C 0.9407(2) 1.19402(18) 1.03146(18) 0.0343(4) Uani 1 1 d .
C14 C 0.9660(2) 1.32947(18) 1.08719(17) 0.0342(4) Uani 1 1 d .
C15 C 1.0883(3) 1.4149(2) 1.1622(2) 0.0453(5) Uani 1 1 d .
H15 H 1.1536 1.3865 1.1805 0.054 Uiso 1 1 calc R
C16 C 1.1140(3) 1.5431(2) 1.2102(2) 0.0602(7) Uani 1 1 d .
H16 H 1.1967 1.6008 1.2601 0.072 Uiso 1 1 calc R
C17 C 1.0159(4) 1.5846(2) 1.1837(2) 0.0605(7) Uani 1 1 d .
H17 H 1.0328 1.6703 1.2160 0.073 Uiso 1 1 calc R
C18 C 0.8946(3) 1.5003(2) 1.1103(2) 0.0548(6) Uani 1 1 d .
H18 H 0.8286 1.5285 1.0936 0.066 Uiso 1 1 calc R
C19 C 0.8693(3) 1.3725(2) 1.0604(2) 0.0433(5) Uani 1 1 d .
H19 H 0.7874 1.3159 1.0091 0.052 Uiso 1 1 calc R
C20 C 0.8125(2) 0.7255(2) 0.66696(18) 0.0377(4) Uani 1 1 d .
C21 C 0.7808(3) 0.6051(2) 0.57160(17) 0.0403(5) Uani 1 1 d .
C22 C 0.8816(4) 0.5954(3) 0.5099(2) 0.0561(6) Uani 1 1 d .
H22 H 0.9701 0.6627 0.5292 0.067 Uiso 1 1 calc R
C23 C 0.8509(5) 0.4854(4) 0.4194(3) 0.0767(11) Uani 1 1 d .
H23 H 0.9186 0.4785 0.3782 0.092 Uiso 1 1 calc R
C24 C 0.7188(5) 0.3861(3) 0.3911(3) 0.0833(13) Uani 1 1 d .
H24 H 0.6975 0.3129 0.3295 0.100 Uiso 1 1 calc R
C25 C 0.6201(4) 0.3942(3) 0.4520(3) 0.0739(10) Uani 1 1 d .
H25 H 0.5318 0.3266 0.4326 0.089 Uiso 1 1 calc R
C26 C 0.6509(3) 0.5037(2) 0.5436(2) 0.0526(6) Uani 1 1 d .
H26 H 0.5835 0.5086 0.5860 0.063 Uiso 1 1 calc R
C27 C 0.7358(3) 0.7184(2) 1.2166(2) 0.0498(6) Uani 1 1 d .
H27 H 0.8278 0.7606 1.2538 0.060 Uiso 1 1 calc R
C28 C 0.6415(3) 0.6234(3) 1.2524(3) 0.0615(7) Uani 1 1 d .
H28 H 0.6706 0.6008 1.3122 0.074 Uiso 1 1 calc R
C29 C 0.5049(3) 0.5623(3) 1.2000(3) 0.0643(8) Uani 1 1 d .
H29 H 0.4413 0.4979 1.2237 0.077 Uiso 1 1 calc R
C30 C 0.4633(3) 0.5966(4) 1.1129(3) 0.0775(11) Uani 1 1 d .
H30 H 0.3704 0.5569 1.0784 0.093 Uiso 1 1 calc R
C31 C 0.5577(3) 0.6897(3) 1.0753(3) 0.0606(8) Uani 1 1 d .
H31 H 0.5280 0.7111 1.0148 0.073 Uiso 1 1 calc R
C32 C 0.6959(2) 0.75160(19) 1.12675(19) 0.0368(4) Uani 1 1 d .
C33 C 0.7993(2) 0.85313(18) 1.08625(18) 0.0339(4) Uani 1 1 d .
Er Er 0.862207(8) 0.935675(7) 0.852890(6) 0.03015(3) Uani 1 1 d .
N1 N 0.8172(2) 1.01491(17) 0.69115(15) 0.0378(4) Uani 1 1 d .
N2 N 0.61749(18) 0.92755(17) 0.81178(15) 0.0366(3) Uani 1 1 d .
O1 O 0.72404(17) 0.72659(15) 0.73009(14) 0.0429(3) Uani 1 1 d .
O2 O 0.92441(19) 0.82188(15) 0.68352(15) 0.0465(4) Uani 1 1 d .
O3 O 0.75969(16) 0.86916(15) 0.99643(13) 0.0390(3) Uani 1 1 d .
O4 O 0.85210(17) 1.13029(14) 0.94195(15) 0.0440(4) Uani 1 1 d .
O5 O 1.08142(16) 1.08448(14) 0.85431(13) 0.0401(3) Uani 1 1 d .
O6 O 0.99058(18) 0.85381(16) 0.92587(15) 0.0449(4) Uani 1 1 d .

loop_
_atom_site_aniso_label
_atom_site_aniso_U_11
_atom_site_aniso_U_22
_atom_site_aniso_U_33
_atom_site_aniso_U_23
_atom_site_aniso_U_13
_atom_site_aniso_U_12
C1 0.0461(12) 0.0442(11) 0.0440(11) 0.0146(9) 0.0146(10) 0.0186(10)
C2 0.0600(16) 0.0486(13) 0.0507(13) 0.0205(11) 0.0179(12) 0.0190(12)
C3 0.0651(17) 0.0508(13) 0.0491(13) 0.0209(11) 0.0062(12) 0.0212(13)
C4 0.0530(14) 0.0405(11) 0.0436(11) 0.0086(9) 0.0004(10) 0.0203(10)
C5 0.0386(10) 0.0323(9) 0.0353(9) 0.0036(7) 0.0019(8) 0.0153(8)
C6 0.0351(10) 0.0318(9) 0.0378(9) -0.0002(7) 0.0008(8) 0.0142(8)
C7 0.0419(12) 0.0411(11) 0.0479(12) 0.0000(9) 0.0014(10) 0.0230(10)
C8 0.0580(16) 0.0583(15) 0.0650(16) 0.0098(13) -0.0009(13) 0.0378(14)
C9 0.0657(18) 0.0562(15) 0.0603(15) 0.0163(12) -0.0010(14) 0.0355(14)
C10 0.0390(12) 0.0515(13) 0.0622(15) 0.0002(11) 0.0071(11) 0.0257(11)
C11 0.0363(11) 0.0542(14) 0.0598(15) 0.0087(11) 0.0163(10) 0.0172(11)
C12 0.0340(10) 0.0457(11) 0.0536(13) 0.0145(10) 0.0113(9) 0.0124(9)
C13 0.0316(9) 0.0274(8) 0.0447(10) 0.0093(7) 0.0130(8) 0.0140(7)
C14 0.0357(9) 0.0292(8) 0.0379(9) 0.0093(7) 0.0084(8) 0.0147(7)
C15 0.0446(12) 0.0360(10) 0.0490(12) 0.0106(9) -0.0008(10) 0.0141(9)
C16 0.0682(18) 0.0340(11) 0.0561(14) 0.0000(10) -0.0072(13) 0.0114(12)
C17 0.083(2) 0.0337(11) 0.0580(15) 0.0032(10) 0.0094(14) 0.0264(13)
C18 0.0688(17) 0.0422(12) 0.0618(15) 0.0111(11) 0.0124(13) 0.0354(13)
C19 0.0445(12) 0.0362(10) 0.0509(12) 0.0088(9) 0.0068(10) 0.0222(9)
C20 0.0440(11) 0.0329(9) 0.0352(9) 0.0077(7) 0.0055(8) 0.0175(9)
C21 0.0585(13) 0.0344(9) 0.0310(8) 0.0085(7) 0.0059(9) 0.0241(10)
C22 0.0776(19) 0.0514(13) 0.0514(14) 0.0185(11) 0.0248(13) 0.0365(14)
C23 0.129(3) 0.085(2) 0.0462(14) 0.0154(15) 0.0289(18) 0.077(3)
C24 0.141(4) 0.0618(18) 0.0474(15) -0.0101(13) -0.0120(19) 0.065(2)
C25 0.095(3) 0.0428(13) 0.0608(17) -0.0072(12) -0.0203(18) 0.0258(16)
C26 0.0594(16) 0.0427(12) 0.0460(12) 0.0039(10) -0.0048(11) 0.0206(12)
C27 0.0387(11) 0.0472(12) 0.0688(16) 0.0282(12) 0.0121(11) 0.0172(10)
C28 0.0587(16) 0.0623(16) 0.0757(19) 0.0434(15) 0.0198(14) 0.0231(14)
C29 0.0574(16) 0.0552(15) 0.0768(19) 0.0358(14) 0.0257(15) 0.0096(13)
C30 0.0422(14) 0.082(2) 0.081(2) 0.0418(18) 0.0065(14) -0.0097(15)
C31 0.0382(12) 0.0644(16) 0.0637(16) 0.0346(14) 0.0021(11) -0.0013(12)
C32 0.0337(9) 0.0307(8) 0.0442(10) 0.0113(7) 0.0127(8) 0.0117(8)
C33 0.0294(8) 0.0278(8) 0.0421(10) 0.0077(7) 0.0125(7) 0.0111(7)
Er 0.02688(5) 0.02571(4) 0.03465(5) 0.00653(3) 0.00720(3) 0.00980(3)
N1 0.0383(9) 0.0361(8) 0.0371(8) 0.0088(7) 0.0072(7) 0.0156(7)
N2 0.0311(8) 0.0332(8) 0.0399(8) 0.0057(6) 0.0060(7) 0.0119(7)
O1 0.0392(8) 0.0370(7) 0.0431(8) 0.0020(6) 0.0087(6) 0.0138(7)
O2 0.0483(9) 0.0333(7) 0.0537(9) 0.0097(7) 0.0178(8) 0.0146(7)
O3 0.0316(7) 0.0413(7) 0.0437(8) 0.0171(6) 0.0131(6) 0.0120(6)
O4 0.0378(8) 0.0320(7) 0.0531(9) 0.0009(6) 0.0021(7) 0.0146(6)
O5 0.0312(7) 0.0364(7) 0.0450(8) 0.0126(6) 0.0081(6) 0.0068(6)
O6 0.0470(9) 0.0457(8) 0.0582(10) 0.0239(7) 0.0185(8) 0.0299(8)

loop_
_atom_type_symbol
_atom_type_description
_atom_type_scat_dispersion_real
_atom_type_scat_dispersion_imag
_atom_type_scat_source
C C 0.0033 0.0016 'International Tables Vol C Tables 4.2.6.8 and 6.1.1.4'
H H 0.0000 0.0000 'International Tables Vol C Tables 4.2.6.8 and 6.1.1.4'
N N 0.0061 0.0033 'International Tables Vol C Tables 4.2.6.8 and 6.1.1.4'
O O 0.0106 0.0060 'International Tables Vol C Tables 4.2.6.8 and 6.1.1.4'
Er Er -0.2586 4.9576 'International Tables Vol C Tables 4.2.6.8 and 6.1.1.4'

loop_
_geom_angle_atom_site_label_1
_geom_angle_atom_site_label_2
_geom_angle_atom_site_label_3
_geom_angle
_geom_angle_site_symmetry_1
_geom_angle_site_symmetry_3
N1 C1 C2 123.6(3) . .
N1 C1 H1 118.2 . .
C2 C1 H1 118.2 . .
C3 C2 C1 118.4(3) . .
C3 C2 H2 120.8 . .
C1 C2 H2 120.8 . .
C2 C3 C4 119.8(2) . .
C2 C3 H3 120.1 . .
C4 C3 H3 120.1 . .
C5 C4 C3 117.5(2) . .
C5 C4 C9 119.7(3) . .
C3 C4 C9 122.8(3) . .
N1 C5 C4 122.4(2) . .
N1 C5 C6 117.9(2) . .
C4 C5 C6 119.7(2) . .
N2 C6 C7 122.8(2) . .
N2 C6 C5 118.2(2) . .
C7 C6 C5 119.1(2) . .
C10 C7 C6 117.4(2) . .
C10 C7 C8 123.3(2) . .
C6 C7 C8 119.3(3) . .
C9 C8 C7 121.4(3) . .
C9 C8 H8 119.3 . .
C7 C8 H8 119.3 . .
C8 C9 C4 120.7(3) . .
C8 C9 H9 119.7 . .
C4 C9 H9 119.7 . .
C11 C10 C7 119.7(2) . .
C11 C10 H10 120.2 . .
C7 C10 H10 120.2 . .
C10 C11 C12 118.6(2) . .
C10 C11 H11 120.7 . .
C12 C11 H11 120.7 . .
N2 C12 C11 124.2(2) . .
N2 C12 H12 117.9 . .
C11 C12 H12 117.9 . .
O4 C13 O6 121.63(19) . 2_777
O4 C13 C14 118.69(19) . .
O6 C13 C14 119.7(2) 2_777 .
C15 C14 C19 119.6(2) . .
C15 C14 C13 120.4(2) . .
C19 C14 C13 119.93(19) . .
C14 C15 C16 120.1(2) . .
C14 C15 H15 119.9 . .
C16 C15 H15 119.9 . .
C17 C16 C15 119.7(3) . .
C17 C16 H16 120.1 . .
C15 C16 H16 120.1 . .
C18 C17 C16 120.3(2) . .
C18 C17 H17 119.9 . .
C16 C17 H17 119.9 . .
C17 C18 C19 120.3(3) . .
C17 C18 H18 119.9 . .
C19 C18 H18 119.9 . .
C14 C19 C18 120.0(2) . .
C14 C19 H19 120.0 . .
C18 C19 H19 120.0 . .
O2 C20 O1 121.14(19) . .
O2 C20 C21 120.1(2) . .
O1 C20 C21 118.8(2) . .
O2 C20 Er 63.31(11) . .
O1 C20 Er 57.89(11) . .
C21 C20 Er 175.59(16) . .
C26 C21 C22 119.4(2) . .
C26 C21 C20 120.4(2) . .
C22 C21 C20 120.1(2) . .
C21 C22 C23 120.1(3) . .
C21 C22 H22 119.9 . .
C23 C22 H22 119.9 . .
C24 C23 C22 119.5(3) . .
C24 C23 H23 120.3 . .
C22 C23 H23 120.3 . .
C25 C24 C23 120.7(3) . .
C25 C24 H24 119.6 . .
C23 C24 H24 119.6 . .
C24 C25 C26 120.0(3) . .
C24 C25 H25 120.0 . .
C26 C25 H25 120.0 . .
C21 C26 C25 120.2(3) . .
C21 C26 H26 119.9 . .
C25 C26 H26 119.9 . .
C32 C27 C28 121.0(2) . .
C32 C27 H27 119.5 . .
C28 C27 H27 119.5 . .
C29 C28 C27 120.2(3) . .
C29 C28 H28 119.9 . .
C27 C28 H28 119.9 . .
C30 C29 C28 119.4(3) . .
C30 C29 H29 120.3 . .
C28 C29 H29 120.3 . .
C29 C30 C31 120.7(3) . .
C29 C30 H30 119.7 . .
C31 C30 H30 119.7 . .
C30 C31 C32 120.6(3) . .
C30 C31 H31 119.7 . .
C32 C31 H31 119.7 . .
C27 C32 C31 118.1(2) . .
C27 C32 C33 121.0(2) . .
C31 C32 C33 120.9(2) . .
O5 C33 O3 125.23(19) 2_777 .
O5 C33 C32 116.90(19) 2_777 .
O3 C33 C32 117.87(19) . .
O6 Er O3 73.81(6) . .
O6 Er O5 79.88(6) . .
O3 Er O5 131.47(6) . .
O6 Er O4 125.82(6) . .
O3 Er O4 85.11(6) . .
O5 Er O4 78.23(6) . .
O6 Er O1 87.68(6) . .
O3 Er O1 87.50(6) . .
O5 Er O1 131.73(6) . .
O4 Er O1 141.47(6) . .
O6 Er O2 76.87(6) . .
O3 Er O2 131.98(6) . .
O5 Er O2 77.78(6) . .
O4 Er O2 142.72(6) . .
O1 Er O2 53.96(6) . .
O6 Er N1 145.00(6) . .
O3 Er N1 140.28(6) . .
O5 Er N1 78.34(6) . .
O4 Er N1 75.53(6) . .
O1 Er N1 86.73(6) . .
O2 Er N1 71.97(6) . .
O6 Er N2 146.38(6) . .
O3 Er N2 76.81(6) . .
O5 Er N2 132.92(6) . .
O4 Er N2 66.51(6) . .
O1 Er N2 74.98(6) . .
O2 Er N2 112.76(6) . .
N1 Er N2 63.73(6) . .
O6 Er C20 80.62(7) . .
O3 Er C20 110.33(6) . .
O5 Er C20 104.52(6) . .
O4 Er C20 153.02(6) . .
O1 Er C20 27.21(6) . .
O2 Er C20 26.76(6) . .
N1 Er C20 78.75(6) . .
N2 Er C20 94.77(6) . .
C1 N1 C5 118.1(2) . .
C1 N1 Er 121.36(16) . .
C5 N1 Er 119.64(15) . .
C12 N2 C6 117.4(2) . .
C12 N2 Er 124.13(16) . .
C6 N2 Er 117.12(14) . .
C20 O1 Er 94.90(13) . .
C20 O2 Er 89.93(13) . .
C33 O3 Er 135.78(14) . .
C13 O4 Er 111.79(13) . .
C33 O5 Er 142.09(14) 2_777 .
C13 O6 Er 178.00(15) 2_777 .

loop_
_geom_bond_atom_site_label_1
_geom_bond_atom_site_label_2
_geom_bond_distance
_geom_bond_site_symmetry_2
C1 N1 1.318(3) .
C1 C2 1.402(4) .
C1 H1 0.9300 .
C2 C3 1.356(4) .
C2 H2 0.9300 .
C3 C4 1.409(4) .
C3 H3 0.9300 .
C4 C5 1.401(3) .
C4 C9 1.427(4) .
C5 N1 1.351(3) .
C5 C6 1.438(3) .
C6 N2 1.351(3) .
C6 C7 1.408(3) .
C7 C10 1.391(4) .
C7 C8 1.427(4) .
C8 C9 1.343(5) .
C8 H8 0.9300 .
C9 H9 0.9300 .
C10 C11 1.358(4) .
C10 H10 0.9300 .
C11 C12 1.394(4) .
C11 H11 0.9300 .
C12 N2 1.307(3) .
C12 H12 0.9300 .
C13 O4 1.251(3) .
C13 O6 1.262(3) 2_777
C13 C14 1.483(3) .
C14 C15 1.383(3) .
C14 C19 1.385(3) .
C15 C16 1.389(3) .
C15 H15 0.9300 .
C16 C17 1.383(5) .
C16 H16 0.9300 .
C17 C18 1.365(4) .
C17 H17 0.9300 .
C18 C19 1.389(3) .
C18 H18 0.9300 .
C19 H19 0.9300 .
C20 O2 1.243(3) .
C20 O1 1.267(3) .
C20 C21 1.498(3) .
C20 Er 2.761(2) .
C21 C26 1.378(4) .
C21 C22 1.385(4) .
C22 C23 1.387(4) .
C22 H22 0.9300 .
C23 C24 1.383(6) .
C23 H23 0.9300 .
C24 C25 1.356(6) .
C24 H24 0.9300 .
C25 C26 1.390(4) .
C25 H25 0.9300 .
C26 H26 0.9300 .
C27 C32 1.375(3) .
C27 C28 1.381(4) .
C27 H27 0.9300 .
C28 C29 1.371(4) .
C28 H28 0.9300 .
C29 C30 1.362(5) .
C29 H29 0.9300 .
C30 C31 1.380(4) .
C30 H30 0.9300 .
C31 C32 1.383(3) .
C31 H31 0.9300 .
C32 C33 1.504(3) .
C33 O5 1.253(3) 2_777
C33 O3 1.256(3) .
Er O6 2.2463(16) .
Er O3 2.3000(15) .
Er O5 2.3062(15) .
Er O4 2.3397(15) .
Er O1 2.3475(15) .
Er O2 2.4673(17) .
Er N1 2.5286(19) .
Er N2 2.5986(19) .
O5 C33 1.253(3) 2_777
O6 C13 1.262(3) 2_777
